data_2313021
loop_
_publ_author_name
'Zou, Mei-Jun'
'Zhou, Xiao-Liang'
'Cheng, Jian-Wen'
'Wen, Yi-Hang'

_publ_section_title
;
 Synthesis and crystal structure of
 NaCsB<sub>5</sub>O<sub>8</sub>(OH)&#xb7;H<sub>2</sub>O.
;
_journal_issue 'Pt 7'
_journal_name_full 'Acta crystallographica. Section E, Crystallographic communications'
_journal_page_first 821
_journal_page_last 824
_journal_paper_doi 10.1107/S2056989026006018
_journal_volume 82
_journal_year 2026
_chemical_formula_iupac 'Na Cs B5 O8 (O H), H2 O'
_chemical_formula_moiety 'B5 Cs H3 Na O10'
_chemical_formula_sum 'B5 Cs H3 Na O10'
_chemical_formula_weight 372.97
_chemical_name_systematic
;
Sodium caesium pentaborate hydroxide monohydrate
;
_space_group_crystal_system orthorhombic
_space_group_IT_number 61
_space_group_name_Hall '-P 2ac 2ab'
_space_group_name_H-M_alt 'P b c a'
_atom_sites_solution_hydrogens difmap
_atom_sites_solution_primary direct
_audit_creation_method
;
Olex2 1.5
(compiled 2026.03.18 svn.r0db52de7 for OlexSys, GUI svn.r7521)
;
_cell_angle_alpha 90
_cell_angle_beta 90
_cell_angle_gamma 90
_cell_formula_units_Z 8
_cell_length_a 6.5803(3)
_cell_length_b 11.2304(6)
_cell_length_c 24.3738(12)
_cell_measurement_reflns_used 3085
_cell_measurement_temperature 152.0
_cell_measurement_theta_max 24.8156
_cell_measurement_theta_min 3.3433
_cell_volume 1801.21(15)
_computing_cell_refinement
;
SAINT (Bruker, 2014)
;
_computing_data_collection
;
APEX2 (Bruker, 2014)
;
_computing_data_reduction
;
SAINT (Bruker, 2014)
;
_computing_molecular_graphics
;
Olex2 (Dolomanov <i>et al.</i>,  2009)
;
_computing_publication_material
;
publCIF (Westrip, 2010)
;
_computing_structure_refinement
;
SHELXL (Sheldrick, 2015)
;
_computing_structure_solution
;
SIR2004 (Burla <i>et al.</i>,  2007)
;
_diffrn_ambient_temperature 152.0
_diffrn_measured_fraction_theta_full 0.999
_diffrn_measured_fraction_theta_max 0.999
_diffrn_measurement_device_type 'Bruker APEXII CCD'
_diffrn_measurement_method '\w scans'
_diffrn_radiation_monochromator graphite
_diffrn_radiation_type MoK\a
_diffrn_radiation_wavelength 0.71073
_diffrn_reflns_av_R_equivalents 0.1246
_diffrn_reflns_av_unetI/netI 0.0437
_diffrn_reflns_limit_h_max 7
_diffrn_reflns_limit_h_min -7
_diffrn_reflns_limit_k_max 13
_diffrn_reflns_limit_k_min -13
_diffrn_reflns_limit_l_max 29
_diffrn_reflns_limit_l_min -29
_diffrn_reflns_number 21866
_diffrn_reflns_theta_full 25.242
_diffrn_reflns_theta_max 25.329
_diffrn_reflns_theta_min 3.343
_diffrn_source_current 1.4
_diffrn_source_power 0.07
_diffrn_source_voltage 50.0
_exptl_absorpt_coefficient_mu 4.200
_exptl_absorpt_correction_T_max .51
_exptl_absorpt_correction_T_min .49
_exptl_absorpt_correction_type multi-scan
_exptl_absorpt_process_details
;
(<i>SADABS</i>; Krause <i>et al.</i>, 2015)
;
_exptl_crystal_colour colorless
_exptl_crystal_density_diffrn 2.751
_exptl_crystal_description block
_exptl_crystal_F_000 1392
_exptl_crystal_size_max .18
_exptl_crystal_size_mid .18
_exptl_crystal_size_min .16
_refine_diff_density_max 1.139
_refine_diff_density_min -1.237
_refine_ls_extinction_method none
_refine_ls_goodness_of_fit_ref 1.023
_refine_ls_hydrogen_treatment constr
_refine_ls_matrix_type full
_refine_ls_number_parameters 154
_refine_ls_number_reflns 1643
_refine_ls_number_restraints 0
_refine_ls_restrained_S_all 1.023
_refine_ls_R_factor_all 0.0660
_refine_ls_R_factor_gt 0.0414
_refine_ls_shift/su_max 0.001
_refine_ls_shift/su_mean 0.000
_refine_ls_structure_factor_coef Fsqd
_refine_ls_weighting_details 'w=1/[\s^2^(Fo^2^)+(0.0194P)^2^+20.4113P] where P=(Fo^2^+2Fc^2^)/3'
_refine_ls_weighting_scheme calc
_refine_ls_wR_factor_gt 0.0790
_refine_ls_wR_factor_ref 0.0907
_reflns_number_gt 1228
_reflns_number_total 1643
_reflns_threshold_expression 'I > 2\s(I)'
_cod_data_source_file wm5800.cif
_cod_data_source_block I
_cod_original_formula_sum 'B5 H3 Cs Na O10'
_cod_database_code 2313021
_shelx_space_group_comment
;
The symmetry employed for this shelxl refinement is uniquely defined
by the following loop, which should always be used as a source of
symmetry information in preference to the above space-group names.
They are only intended as comments.
;

loop_
_space_group_symop_operation_xyz
'x, y, z'
'-x+1/2, -y, z+1/2'
'-x, y+1/2, -z+1/2'
'x+1/2, -y+1/2, -z'
'-x, -y, -z'
'x-1/2, y, -z-1/2'
'x, -y-1/2, z-1/2'
'-x-1/2, y-1/2, z'

loop_
_atom_site_type_symbol
_atom_site_label
_atom_site_fract_x
_atom_site_fract_y
_atom_site_fract_z
_atom_site_U_iso_or_equiv
_atom_site_adp_type
_atom_site_calc_flag
_atom_site_occupancy
_atom_site_disorder_assembly
_atom_site_disorder_group
Cs Cs 0.54972(7) 0.30565(5) 0.66570(2) 0.03814(19) Uani d 1 . .
Na Na 0.2006(4) 0.1934(2) 0.48463(11) 0.0257(6) Uani d 1 . .
B B1 0.0294(12) 0.1797(6) 0.6701(3) 0.0197(16) Uani d 1 . .
B B2 -0.1027(11) 0.1034(6) 0.5815(3) 0.0141(16) Uani d 1 . .
B B3 0.0647(11) 0.3085(6) 0.5883(3) 0.0129(14) Uani d 1 . .
B B4 -0.0397(12) 0.5207(6) 0.5698(3) 0.0157(15) Uani d 1 . .
B B5 0.3167(11) 0.4635(6) 0.5607(3) 0.0150(16) Uani d 1 . .
O O1 0.9171(9) 0.6659(5) 0.7755(2) 0.0392(15) Uani d 1 . .
H H1 0.942046 0.588286 0.767268 0.059 Uiso d 1 . .
O O2 0.0920(7) 0.2845(4) 0.64744(18) 0.0181(10) Uani d 1 . .
O O3 -0.0829(7) 0.0978(4) 0.64290(18) 0.0203(11) Uani d 1 . .
O O4 -0.0143(6) -0.0079(4) 0.56023(18) 0.0165(10) Uani d 1 . .
O O5 -0.0124(6) 0.2079(4) 0.55865(16) 0.0123(9) Uani d 1 . .
O O6 -0.0868(6) 0.4071(4) 0.58409(19) 0.0163(10) Uani d 1 . .
O O7 -0.1763(6) 0.6090(4) 0.56782(18) 0.0158(10) Uani d 1 . .
O O8 0.1635(7) 0.5496(4) 0.5576(2) 0.0213(11) Uani d 1 . .
O O9 0.2635(7) 0.3464(4) 0.56586(18) 0.0158(10) Uani d 1 . .
O O10 0.946(2) 0.4776(7) 0.7082(3) 0.132(5) Uani d 1 . .
H H10A 0.875861 0.521456 0.685701 0.198 Uiso d 1 . .
H H10B 1.007984 0.426560 0.687130 0.198 Uiso d 1 . .

loop_
_atom_site_aniso_label
_atom_site_aniso_U_11
_atom_site_aniso_U_22
_atom_site_aniso_U_33
_atom_site_aniso_U_12
_atom_site_aniso_U_13
_atom_site_aniso_U_23
Cs 0.0248(3) 0.0548(4) 0.0349(3) 0.0060(3) -0.0028(2) 0.0119(3)
Na 0.0267(15) 0.0213(14) 0.0289(15) 0.0020(13) 0.0117(12) 0.0023(13)
B1 0.029(4) 0.008(3) 0.022(4) 0.002(3) -0.002(4) -0.002(3)
B2 0.019(4) 0.009(3) 0.015(4) 0.001(3) -0.001(3) -0.001(3)
B3 0.013(3) 0.008(3) 0.017(3) 0.001(3) 0.005(3) -0.003(3)
B4 0.017(4) 0.012(4) 0.018(4) 0.002(3) 0.003(3) -0.005(3)
B5 0.019(4) 0.012(4) 0.014(4) 0.002(3) 0.001(3) 0.001(3)
O1 0.065(4) 0.033(3) 0.019(3) 0.015(3) -0.017(3) -0.004(2)
O2 0.021(2) 0.013(2) 0.020(2) -0.0034(19) -0.0026(19) 0.0007(19)
O3 0.026(3) 0.015(2) 0.021(2) -0.007(2) 0.000(2) 0.003(2)
O4 0.013(2) 0.011(2) 0.026(2) 0.0023(18) -0.002(2) -0.0011(19)
O5 0.013(2) 0.010(2) 0.014(2) -0.0036(18) -0.0017(17) -0.0006(18)
O6 0.010(2) 0.010(2) 0.029(3) 0.0003(18) 0.0034(19) 0.003(2)
O7 0.010(2) 0.008(2) 0.029(3) -0.0007(18) -0.001(2) -0.0024(19)
O8 0.013(2) 0.009(2) 0.042(3) 0.0019(19) 0.002(2) 0.005(2)
O9 0.013(2) 0.010(2) 0.024(2) -0.0016(18) -0.002(2) 0.0010(19)
O10 0.268(15) 0.052(5) 0.075(6) -0.006(7) 0.057(8) -0.033(5)

loop_
_atom_type_symbol
_atom_type_description
_atom_type_scat_dispersion_real
_atom_type_scat_dispersion_imag
_atom_type_scat_source
B B 0.0013 0.0007 'International Tables Vol C Tables 4.2.6.8 and 6.1.1.4'
Cs Cs -0.3680 2.1192 'International Tables Vol C Tables 4.2.6.8 and 6.1.1.4'
Na Na 0.0362 0.0249 'International Tables Vol C Tables 4.2.6.8 and 6.1.1.4'
O O 0.0106 0.0060 'International Tables Vol C Tables 4.2.6.8 and 6.1.1.4'
H H 0.0000 0.0000 'International Tables Vol C Tables 4.2.6.8 and 6.1.1.4'

loop_
_geom_angle_atom_site_label_1
_geom_angle_atom_site_label_2
_geom_angle_atom_site_label_3
_geom_angle_site_symmetry_1
_geom_angle_site_symmetry_3
_geom_angle
_geom_angle_publ_flag
O1 Cs O2 8_755 1_655 90.19(13) ?
O1 Cs O3 8_755 8_665 129.45(12) ?
O1 Cs O3 8_755 1_655 75.20(13) ?
O1 Cs O4 8_755 8_665 171.26(12) ?
O1 Cs O6 8_755 1_655 129.75(14) ?
O1 Cs O7 8_755 8_655 105.19(12) ?
O1 Cs O9 8_755 . 142.17(14) ?
O1 Cs O10 8_755 . 88.33(19) ?
O2 Cs O1 . 8_755 98.94(14) ?
O2 Cs O2 . 1_655 162.45(15) ?
O2 Cs O3 . 8_665 96.71(11) ?
O2 Cs O3 . 1_655 128.53(11) ?
O2 Cs O4 . 8_665 82.37(11) ?
O2 Cs O6 . 1_655 130.64(11) ?
O2 Cs O7 . 8_655 95.17(11) ?
O2 Cs O9 . . 45.61(12) ?
O2 Cs O10 . . 147.53(19) ?
O3 Cs O2 1_655 1_655 39.82(10) ?
O3 Cs O2 8_665 1_655 88.83(11) ?
O3 Cs O3 8_665 1_655 126.91(7) ?
O3 Cs O7 8_665 8_655 120.85(11) ?
O3 Cs O10 1_655 . 83.94(19) ?
O3 Cs O10 8_665 . 56.14(19) ?
O4 Cs O2 8_665 1_655 90.89(10) ?
O4 Cs O3 8_665 1_655 110.81(11) ?
O4 Cs O3 8_665 8_665 41.92(11) ?
O4 Cs O7 8_665 8_655 83.23(11) ?
O4 Cs O10 8_665 . 86.08(18) ?
O6 Cs O2 1_655 1_655 39.98(10) ?
O6 Cs O3 1_655 8_665 60.94(11) ?
O6 Cs O3 1_655 1_655 68.00(10) ?
O6 Cs O4 1_655 8_665 50.92(10) ?
O6 Cs O7 1_655 8_655 67.69(10) ?
O6 Cs O10 1_655 . 55.57(16) ?
O7 Cs O2 8_655 1_655 67.85(10) ?
O7 Cs O3 8_655 1_655 42.00(11) ?
O7 Cs O10 8_655 . 113.51(17) ?
O9 Cs O2 . 1_655 120.84(11) ?
O9 Cs O3 . 8_665 76.38(11) ?
O9 Cs O3 . 1_655 113.76(11) ?
O9 Cs O4 . 8_665 42.26(11) ?
O9 Cs O6 . 1_655 85.23(11) ?
O9 Cs O7 . 8_655 72.01(11) ?
O9 Cs O10 . . 128.16(18) ?
O4 Na O9 5_556 . 152.63(17) ?
O5 Na O4 . 5_556 95.63(17) ?
O5 Na O4 4_556 5_556 122.56(17) ?
O5 Na O5 . 4_556 141.70(14) ?
O5 Na O6 . 4_556 156.68(19) ?
O5 Na O6 4_556 4_556 58.07(15) ?
O5 Na O7 . 5_566 107.02(17) ?
O5 Na O7 4_556 5_566 55.78(14) ?
O5 Na O8 4_556 8_655 108.50(17) ?
O5 Na O8 . 8_655 73.26(16) ?
O5 Na O9 . . 57.44(15) ?
O5 Na O9 4_556 . 84.67(16) ?
O6 Na O4 4_556 5_556 67.76(15) ?
O6 Na O7 4_556 5_566 95.33(16) ?
O6 Na O8 4_556 8_655 89.14(17) ?
O6 Na O9 4_556 . 135.81(18) ?
O7 Na O4 5_566 5_556 116.43(17) ?
O7 Na O9 5_566 . 79.70(15) ?
O8 Na O4 8_655 5_556 87.28(16) ?
O8 Na O7 8_655 5_566 155.80(18) ?
O8 Na O9 8_655 . 80.57(16) ?
O2 B1 O1 . 3_646 114.1(6) ?
O3 B1 O1 . 3_646 122.2(6) ?
O3 B1 O2 . . 123.6(6) ?
O4 B2 O3 . . 106.3(5) ?
O4 B2 O7 . 8 109.9(5) ?
O5 B2 O3 . . 112.8(5) ?
O5 B2 O4 . . 113.3(5) ?
O5 B2 O7 . 8 106.4(5) ?
O7 B2 O3 8 . 108.0(5) ?
O2 B3 O6 . . 106.4(5) ?
O2 B3 O9 . . 107.8(5) ?
O5 B3 O2 . . 113.0(5) ?
O5 B3 O6 . . 108.3(5) ?
O5 B3 O9 . . 110.7(5) ?
O9 B3 O6 . . 110.6(5) ?
O6 B4 O8 . . 119.2(6) ?
O7 B4 O6 . . 123.4(6) ?
O7 B4 O8 . . 117.4(6) ?
O4 B5 O8 8_665 . 122.2(6) ?
O4 B5 O9 8_665 . 118.7(6) ?
O9 B5 O8 . . 119.1(6) ?
B1 O1 Cs 3_656 8_765 138.7(4) ?
B1 O1 Cs 3_656 3_656 78.1(4) ?
B1 O1 H1 3_656 . 105.9 ?
Cs O2 Cs . 1_455 162.45(15) ?
B1 O2 Cs . 1_455 73.0(4) ?
B1 O2 Cs . . 107.8(4) ?
B1 O2 B3 . . 121.0(5) ?
B3 O2 Cs . . 104.4(3) ?
B3 O2 Cs . 1_455 89.3(3) ?
Cs O3 Cs 8_655 1_455 133.91(14) ?
B1 O3 Cs . 1_455 80.9(4) ?
B1 O3 Cs . 8_655 123.5(4) ?
B1 O3 B2 . . 120.4(5) ?
B2 O3 Cs . 1_455 94.1(3) ?
B2 O3 Cs . 8_655 102.3(3) ?
Na O4 Cs 5_556 8_655 77.98(12) ?
B2 O4 Cs . 8_655 103.5(3) ?
B2 O4 Na . 5_556 129.0(4) ?
B5 O4 Cs 8_655 8_655 84.8(4) ?
B5 O4 Na 8_655 5_556 105.3(4) ?
B5 O4 B2 8_655 . 125.7(5) ?
Na O5 Na . 4_456 99.56(15) ?
B2 O5 Na . . 120.2(4) ?
B2 O5 Na . 4_456 102.8(4) ?
B2 O5 B3 . . 126.7(5) ?
B3 O5 Na . . 103.7(4) ?
B3 O5 Na . 4_456 97.7(4) ?
Na O6 Cs 4_456 1_455 80.81(13) ?
B3 O6 Cs . 1_455 100.7(3) ?
B3 O6 Na . 4_456 94.9(3) ?
B4 O6 Cs . 1_455 129.9(4) ?
B4 O6 Na . 4_456 112.7(4) ?
B4 O6 B3 . . 124.2(5) ?
Na O7 Cs 5_566 8_665 78.48(12) ?
B2 O7 Cs 8_565 8_665 96.3(3) ?
B2 O7 Na 8_565 5_566 95.0(3) ?
B4 O7 Cs . 8_665 107.2(4) ?
B4 O7 Na . 5_566 134.4(4) ?
B4 O7 B2 . 8_565 127.9(5) ?
B4 O8 Na . 8_665 128.6(4) ?
B5 O8 Na . 8_665 102.8(4) ?
B5 O8 B4 . . 120.9(5) ?
Na O9 Cs . . 125.63(16) ?
B3 O9 Cs . . 101.8(3) ?
B3 O9 Na . . 87.2(3) ?
B5 O9 Cs . . 93.3(4) ?
B5 O9 Na . . 126.5(4) ?
B5 O9 B3 . . 122.5(5) ?
Cs O10 Cs . 6_657 95.6(2) ?
Cs O10 H10A 6_657 . 156.6 ?
Cs O10 H10A . . 73.9 ?
Cs O10 H10B . . 78.8 ?
Cs O10 H10B 6_657 . 93.4 ?
H10A O10 H10B . . 104.5 ?

loop_
_geom_bond_atom_site_label_1
_geom_bond_atom_site_label_2
_geom_bond_site_symmetry_2
_geom_bond_distance
_geom_bond_publ_flag
Cs B1 1_655 3.461(8) ?
Cs B5 . 3.470(7) ?
Cs O1 8_755 3.110(5) yes
Cs O2 . 3.054(4) yes
Cs O2 1_655 3.604(4) yes
Cs O3 1_655 3.406(5) yes
Cs O3 8_665 3.335(4) yes
Cs O4 8_665 3.324(4) yes
Cs O6 1_655 3.313(4) yes
Cs O7 8_655 3.356(4) yes
Cs O9 . 3.111(4) yes
Cs O10 . 3.407(11) yes
Cs H10A . 3.2737 ?
Cs H10B . 3.3482 ?
Na Na 4_556 3.606(2) ?
Na Na 4_456 3.606(2) ?
Na B2 4_556 3.080(8) ?
Na B3 . 2.975(7) ?
Na B3 4_556 2.983(8) ?
Na O4 5_556 2.652(5) yes
Na O5 4_556 2.431(5) yes
Na O5 . 2.290(5) yes
Na O6 4_556 2.457(5) yes
Na O7 5_566 2.567(5) yes
Na O8 8_655 2.563(5) yes
Na O9 . 2.654(5) yes
B1 O1 3_646 1.382(9) yes
B1 O2 . 1.363(8) yes
B1 O3 . 1.353(9) yes
B2 O3 . 1.502(8) yes
B2 O4 . 1.474(8) yes
B2 O5 . 1.429(8) yes
B2 O7 8 1.493(8) yes
B3 O2 . 1.478(8) yes
B3 O5 . 1.433(8) yes
B3 O6 . 1.493(8) yes
B3 O9 . 1.480(8) yes
B4 O6 . 1.358(8) yes
B4 O7 . 1.340(8) yes
B4 O8 . 1.408(9) yes
B5 O4 8_665 1.340(9) yes
B5 O8 . 1.399(8) yes
B5 O9 . 1.366(8) yes
O1 H1 . 0.9089 ?
O10 H10A . 0.8700 ?
O10 H10B . 0.8700 ?

loop_
_geom_hbond_atom_site_label_D
_geom_hbond_atom_site_label_H
_geom_hbond_atom_site_label_A
_geom_hbond_site_symmetry_A
_geom_hbond_distance_DH
_geom_hbond_distance_HA
_geom_hbond_distance_DA
_geom_hbond_angle_DHA
_geom_hbond_publ_flag
O1 H1 O10 . 0.91 1.90 2.683(9) 143 yes
O10 H10A O3 8_665 0.87 2.35 3.173(13) 157 yes
O10 H10B O2 1_655 0.87 1.95 2.796(9) 165 yes
